data_7033898
loop_
_publ_author_name
'Gupta, Sandeep K.'
'Kuppuswamy, Subramaniam'
'Walsh, James P. S.'
'McInnes, Eric J. L.'
'Murugavel, Ramaswamy'

_publ_section_title
;
 Discrete and polymeric cobalt organophosphates: isolation of a 3-D cobalt
 phosphate framework exhibiting selective CO2 capture.
;
_journal_issue 12
_journal_name_full 'Dalton transactions (Cambridge, England : 2003)'
_journal_page_first 5587
_journal_page_last 5601
_journal_paper_doi 10.1039/c4dt03379e
_journal_volume 44
_journal_year 2015
_chemical_formula_moiety 'C54 H74 Co2 N4 O14 P2'
_chemical_formula_sum 'C54 H74 Co2 N4 O14 P2'
_chemical_formula_weight 1182.97
_chemical_name_systematic
;
 ?
;
_space_group_IT_number 14
_symmetry_cell_setting monoclinic
_symmetry_space_group_name_Hall '-P 2yn'
_symmetry_space_group_name_H-M 'P 1 21/n 1'
_atom_sites_solution_hydrogens geom
_atom_sites_solution_primary direct
_atom_sites_solution_secondary difmap
_audit_creation_method SHELXL-97
_audit_update_record
;
2015-01-23 deposited with the CCDC.
2015-02-03 downloaded from the CCDC.
;
_cell_angle_alpha 90.00
_cell_angle_beta 115.741(5)
_cell_angle_gamma 90.00
_cell_formula_units_Z 2
_cell_length_a 11.3601(5)
_cell_length_b 23.5841(11)
_cell_length_c 11.9974(5)
_cell_measurement_reflns_used 7664
_cell_measurement_temperature 120(2)
_cell_measurement_theta_max 32.5151
_cell_measurement_theta_min 3.1899
_cell_volume 2895.3(3)
_computing_cell_refinement
;
CrysAlis RED, Oxford Diffraction Ltd.,
Version 1.171.31.7 (release 18-10-2006 CrysAlis171 .NET)
(compiled Oct 18 2006,16:28:17)
;
_computing_data_collection
;
CrysAlis CCD, Oxford Diffraction Ltd.,
Version 1.171.31.7 (release 18-10-2006 CrysAlis171 .NET)
(compiled Oct 18 2006,16:28:17)
;
_computing_data_reduction
;
CrysAlis RED, Oxford Diffraction Ltd.,
Version 1.171.31.7 (release 18-10-2006 CrysAlis171 .NET)
(compiled Oct 18 2006,16:28:17)
;
_computing_molecular_graphics 'Ortep-3 for Windows (Farrugia, 1997)'
_computing_publication_material 'WinGX publication routines (Farrugia, 1999)'
_computing_structure_refinement 'SHELXL-97 (Sheldrick, 1997)'
_computing_structure_solution 'SHELXS-86 (Sheldrick, 1986)'
_diffrn_ambient_temperature 120(2)
_diffrn_detector_area_resol_mean 15.9948
_diffrn_measured_fraction_theta_full 0.997
_diffrn_measured_fraction_theta_max 0.997
_diffrn_measurement_device_type 'Xcalibur, Ruby, Gemini'
_diffrn_measurement_method '\w scans'
_diffrn_radiation_monochromator graphite
_diffrn_radiation_source 'Enhance (Mo) X-ray Source'
_diffrn_radiation_type MoK\a
_diffrn_radiation_wavelength 0.71073
_diffrn_reflns_av_R_equivalents 0.0386
_diffrn_reflns_av_sigmaI/netI 0.0483
_diffrn_reflns_limit_h_max 13
_diffrn_reflns_limit_h_min -13
_diffrn_reflns_limit_k_max 28
_diffrn_reflns_limit_k_min -26
_diffrn_reflns_limit_l_max 14
_diffrn_reflns_limit_l_min -14
_diffrn_reflns_number 16675
_diffrn_reflns_theta_full 25.00
_diffrn_reflns_theta_max 25.00
_diffrn_reflns_theta_min 3.20
_exptl_absorpt_coefficient_mu 0.694
_exptl_absorpt_correction_T_max 1.0000
_exptl_absorpt_correction_T_min 0.9118
_exptl_absorpt_correction_type multi-scan
_exptl_absorpt_process_details
;
CrysAlis RED, Oxford Diffraction Ltd.,
Version 1.171.31.7 (release 18-10-2006 CrysAlis171 .NET)
(compiled Oct 18 2006,16:28:17)
Empirical absorption correction using spherical harmonics,
 implemented in SCALE3 ABSPACK scaling algorithm.
;
_exptl_crystal_colour 'light red'
_exptl_crystal_density_diffrn 1.357
_exptl_crystal_density_method 'not measured'
_exptl_crystal_description prism
_exptl_crystal_F_000 1244
_exptl_crystal_size_max 0.40
_exptl_crystal_size_mid 0.37
_exptl_crystal_size_min 0.33
_refine_diff_density_max 0.321
_refine_diff_density_min -0.298
_refine_diff_density_rms 0.055
_refine_ls_extinction_method none
_refine_ls_goodness_of_fit_ref 1.035
_refine_ls_hydrogen_treatment mixed
_refine_ls_matrix_type full
_refine_ls_number_parameters 350
_refine_ls_number_reflns 5093
_refine_ls_number_restraints 0
_refine_ls_restrained_S_all 1.035
_refine_ls_R_factor_all 0.0551
_refine_ls_R_factor_gt 0.0330
_refine_ls_shift/su_max 0.000
_refine_ls_shift/su_mean 0.000
_refine_ls_structure_factor_coef Fsqd
_refine_ls_weighting_details 'calc w=1/[\s^2^(Fo^2^)+(0.0378P)^2^+0.0000P] where P=(Fo^2^+2Fc^2^)/3'
_refine_ls_weighting_scheme calc
_refine_ls_wR_factor_gt 0.0690
_refine_ls_wR_factor_ref 0.0765
_reflns_number_gt 3716
_reflns_number_total 5093
_reflns_threshold_expression >2sigma(I)
_cod_data_source_file c4dt03379e2.cif
_cod_data_source_block NEWRM118
_cod_depositor_comments 'Adding full bibliography for 7033896--7033902.cif.'
_cod_original_cell_volume 2895.3(2)
_cod_database_code 7033898

loop_
_symmetry_equiv_pos_as_xyz
'x, y, z'
'-x+1/2, y+1/2, -z+1/2'
'-x, -y, -z'
'x-1/2, -y-1/2, z-1/2'

loop_
_atom_site_label
_atom_site_type_symbol
_atom_site_fract_x
_atom_site_fract_y
_atom_site_fract_z
_atom_site_U_iso_or_equiv
_atom_site_adp_type
_atom_site_occupancy
_atom_site_symmetry_multiplicity
_atom_site_calc_flag
_atom_site_refinement_flags
C1 C 0.6937(2) -0.15762(10) 0.21033(19) 0.0191(5) Uani 1 1 d .
C2 C 0.8244(2) -0.14121(10) 0.24878(19) 0.0205(5) Uani 1 1 d .
C3 C 0.9083(2) -0.18102(11) 0.2383(2) 0.0257(6) Uani 1 1 d .
H3 H 0.9965 -0.1708 0.2602 0.031 Uiso 1 1 calc R
C4 C 0.8666(2) -0.23545(11) 0.1966(2) 0.0264(6) Uani 1 1 d .
H4 H 0.9258 -0.2621 0.1897 0.032 Uiso 1 1 calc R
C5 C 0.7399(2) -0.25084(11) 0.1653(2) 0.0249(6) Uani 1 1 d .
H5 H 0.7127 -0.2885 0.1387 0.030 Uiso 1 1 calc R
C6 C 0.6498(2) -0.21219(10) 0.17164(19) 0.0180(5) Uani 1 1 d .
C7 C 0.8693(2) -0.08356(11) 0.3059(2) 0.0274(6) Uani 1 1 d .
H7 H 0.8027 -0.0552 0.2537 0.033 Uiso 1 1 calc R
C8 C 0.8736(3) -0.08228(13) 0.4357(2) 0.0387(7) Uani 1 1 d .
H8A H 0.7876 -0.0925 0.4301 0.058 Uiso 1 1 calc R
H8B H 0.8970 -0.0441 0.4705 0.058 Uiso 1 1 calc R
H8C H 0.9390 -0.1094 0.4893 0.058 Uiso 1 1 calc R
C9 C 1.0015(2) -0.06515(12) 0.3127(3) 0.0397(7) Uani 1 1 d .
H9A H 1.0699 -0.0908 0.3677 0.060 Uiso 1 1 calc R
H9B H 1.0210 -0.0264 0.3449 0.060 Uiso 1 1 calc R
H9C H 0.9983 -0.0665 0.2298 0.060 Uiso 1 1 calc R
C10 C 0.5095(2) -0.22968(10) 0.1340(2) 0.0227(6) Uani 1 1 d .
H10 H 0.4659 -0.1989 0.1598 0.027 Uiso 1 1 calc R
C11 C 0.4369(2) -0.23595(12) -0.0060(2) 0.0333(7) Uani 1 1 d .
H11A H 0.4424 -0.2003 -0.0456 0.050 Uiso 1 1 calc R
H11B H 0.3451 -0.2450 -0.0292 0.050 Uiso 1 1 calc R
H11C H 0.4767 -0.2665 -0.0334 0.050 Uiso 1 1 calc R
C12 C 0.5001(3) -0.28455(11) 0.1976(2) 0.0341(7) Uani 1 1 d .
H12A H 0.4084 -0.2924 0.1775 0.051 Uiso 1 1 calc R
H12B H 0.5500 -0.2805 0.2874 0.051 Uiso 1 1 calc R
H12C H 0.5361 -0.3160 0.1686 0.051 Uiso 1 1 calc R
C13 C 0.3169(2) 0.17152(10) 0.1053(2) 0.0214(5) Uani 1 1 d .
H13 H 0.2982 0.1641 0.0214 0.026 Uiso 1 1 calc R
C14 C 0.2643(2) 0.22020(10) 0.1329(2) 0.0251(6) Uani 1 1 d .
H14 H 0.2111 0.2451 0.0685 0.030 Uiso 1 1 calc R
C15 C 0.2897(2) 0.23179(11) 0.2533(2) 0.0252(6) Uani 1 1 d .
H15 H 0.2549 0.2648 0.2731 0.030 Uiso 1 1 calc R
C16 C 0.4000(2) 0.20233(11) 0.4750(2) 0.0279(6) Uani 1 1 d .
H16 H 0.3669 0.2345 0.4998 0.033 Uiso 1 1 calc R
C17 C 0.4763(3) 0.16516(12) 0.5605(2) 0.0306(6) Uani 1 1 d .
H17 H 0.4952 0.1714 0.6449 0.037 Uiso 1 1 calc R
C18 C 0.6105(2) 0.07628(11) 0.6130(2) 0.0278(6) Uani 1 1 d .
H18 H 0.6329 0.0804 0.6986 0.033 Uiso 1 1 calc R
C19 C 0.6569(2) 0.03119(12) 0.5721(2) 0.0280(6) Uani 1 1 d .
H19 H 0.7114 0.0037 0.6289 0.034 Uiso 1 1 calc R
C20 C 0.6229(2) 0.02615(11) 0.4455(2) 0.0231(6) Uani 1 1 d .
H20 H 0.6560 -0.0052 0.4182 0.028 Uiso 1 1 calc R
C21 C 0.3678(2) 0.19421(10) 0.3465(2) 0.0207(5) Uani 1 1 d .
C22 C 0.4174(2) 0.14667(10) 0.31113(19) 0.0170(5) Uani 1 1 d .
C23 C 0.5304(2) 0.11617(11) 0.5285(2) 0.0228(6) Uani 1 1 d .
C24 C 0.5003(2) 0.10749(10) 0.4023(2) 0.0196(5) Uani 1 1 d .
C25 C 0.1817(2) 0.03193(12) 0.0401(3) 0.0396(7) Uani 1 1 d .
H25A H 0.1492 0.0614 0.0773 0.059 Uiso 1 1 calc R
H25B H 0.1190 0.0006 0.0115 0.059 Uiso 1 1 calc R
H25C H 0.1926 0.0479 -0.0303 0.059 Uiso 1 1 calc R
C26 C 0.7853(2) 0.07963(12) 0.2654(2) 0.0353(7) Uani 1 1 d .
H26A H 0.8037 0.0901 0.3504 0.053 Uiso 1 1 calc R
H26B H 0.8528 0.0956 0.2445 0.053 Uiso 1 1 calc R
H26C H 0.7852 0.0382 0.2582 0.053 Uiso 1 1 calc R
C27 C 0.8963(3) 0.13254(13) -0.0366(3) 0.0459(8) Uani 1 1 d .
H27A H 0.9625 0.1584 -0.0394 0.069 Uiso 1 1 calc R
H27B H 0.8909 0.0987 -0.0859 0.069 Uiso 1 1 calc R
H27C H 0.9205 0.1214 0.0494 0.069 Uiso 1 1 calc R
N1 N 0.39154(18) 0.13539(8) 0.19116(16) 0.0179(4) Uani 1 1 d .
N2 N 0.54709(17) 0.06289(8) 0.36197(16) 0.0189(4) Uani 1 1 d .
O1 O 0.56941(14) -0.01523(6) 0.18223(13) 0.0179(3) Uani 1 1 d .
O2 O 0.41148(14) 0.07691(6) -0.01745(13) 0.0176(4) Uani 1 1 d .
O3 O 0.38817(14) -0.08223(7) 0.05801(13) 0.0193(4) Uani 1 1 d .
O4 O 0.60508(14) -0.11807(6) 0.21710(13) 0.0178(4) Uani 1 1 d .
O5 O 0.30364(15) 0.01163(7) 0.12938(14) 0.0229(4) Uani 1 1 d .
O6 O 0.66104(15) 0.10131(7) 0.18274(13) 0.0216(4) Uani 1 1 d .
O7 O 0.77533(18) 0.15970(8) -0.08455(19) 0.0495(6) Uani 1 1 d .
P1 P 0.53427(6) -0.07010(2) 0.11161(5) 0.01497(14) Uani 1 1 d .
Co1 Co 0.48177(3) 0.060094(13) 0.16472(3) 0.01606(10) Uani 1 1 d .
H5W H 0.3210 -0.0177 0.1026 0.080 Uiso 1 1 d .
H6W H 0.6552 0.0972 0.1125 0.080 Uiso 1 1 d .
H7W H 0.7202 0.1381 -0.0772 0.080 Uiso 1 1 d .

loop_
_atom_site_aniso_label
_atom_site_aniso_U_11
_atom_site_aniso_U_22
_atom_site_aniso_U_33
_atom_site_aniso_U_23
_atom_site_aniso_U_13
_atom_site_aniso_U_12
C1 0.0278(14) 0.0179(14) 0.0122(11) 0.0058(10) 0.0093(10) 0.0072(11)
C2 0.0235(14) 0.0199(14) 0.0158(12) 0.0056(10) 0.0064(10) 0.0028(11)
C3 0.0190(13) 0.0323(16) 0.0238(13) 0.0077(12) 0.0075(11) 0.0061(12)
C4 0.0314(15) 0.0249(16) 0.0251(13) 0.0054(11) 0.0143(12) 0.0144(12)
C5 0.0379(16) 0.0157(14) 0.0224(13) -0.0008(10) 0.0143(12) 0.0044(12)
C6 0.0264(13) 0.0149(13) 0.0124(11) 0.0003(9) 0.0081(10) 0.0035(11)
C7 0.0199(13) 0.0255(15) 0.0281(14) 0.0003(11) 0.0024(11) 0.0021(12)
C8 0.0343(16) 0.0386(18) 0.0328(15) -0.0108(13) 0.0049(13) -0.0003(14)
C9 0.0269(15) 0.0365(18) 0.0481(18) -0.0035(14) 0.0091(14) -0.0049(14)
C10 0.0325(15) 0.0151(14) 0.0231(13) -0.0020(10) 0.0145(11) 0.0004(11)
C11 0.0328(16) 0.0367(18) 0.0264(14) -0.0069(12) 0.0092(12) -0.0067(13)
C12 0.0439(17) 0.0247(16) 0.0419(16) 0.0001(12) 0.0264(14) -0.0045(13)
C13 0.0257(13) 0.0200(14) 0.0217(12) 0.0010(11) 0.0133(11) 0.0026(11)
C14 0.0274(14) 0.0213(15) 0.0285(14) 0.0040(11) 0.0139(11) 0.0064(12)
C15 0.0284(14) 0.0179(14) 0.0372(15) -0.0035(11) 0.0217(12) 0.0028(11)
C16 0.0353(15) 0.0254(16) 0.0301(14) -0.0082(12) 0.0208(12) -0.0031(13)
C17 0.0404(16) 0.0342(17) 0.0233(13) -0.0098(12) 0.0194(12) -0.0063(14)
C18 0.0301(15) 0.0348(17) 0.0164(12) -0.0016(11) 0.0079(11) -0.0088(13)
C19 0.0257(14) 0.0331(17) 0.0213(13) 0.0085(12) 0.0064(11) -0.0013(12)
C20 0.0229(13) 0.0204(14) 0.0255(13) 0.0020(11) 0.0099(11) -0.0004(11)
C21 0.0206(13) 0.0198(14) 0.0256(13) -0.0040(11) 0.0138(11) -0.0036(11)
C22 0.0203(13) 0.0159(13) 0.0180(12) -0.0018(10) 0.0112(10) -0.0050(10)
C23 0.0264(14) 0.0263(15) 0.0173(12) -0.0020(11) 0.0110(11) -0.0075(12)
C24 0.0209(13) 0.0186(14) 0.0214(12) -0.0035(10) 0.0112(10) -0.0073(11)
C25 0.0201(15) 0.0334(18) 0.0582(19) 0.0080(14) 0.0104(13) 0.0015(13)
C26 0.0248(15) 0.0317(17) 0.0374(15) 0.0075(13) 0.0024(12) -0.0051(13)
C27 0.0356(18) 0.043(2) 0.067(2) 0.0013(16) 0.0294(16) -0.0029(15)
N1 0.0214(11) 0.0154(11) 0.0188(10) 0.0001(8) 0.0104(9) -0.0010(9)
N2 0.0182(11) 0.0180(11) 0.0209(10) 0.0015(9) 0.0087(9) -0.0002(9)
O1 0.0195(9) 0.0125(9) 0.0196(8) -0.0008(7) 0.0066(7) 0.0014(7)
O2 0.0195(8) 0.0179(9) 0.0160(8) 0.0029(7) 0.0083(7) 0.0018(7)
O3 0.0190(9) 0.0174(9) 0.0211(8) -0.0017(7) 0.0082(7) -0.0026(7)
O4 0.0247(9) 0.0127(9) 0.0182(8) 0.0022(7) 0.0113(7) 0.0052(7)
O5 0.0218(9) 0.0200(10) 0.0284(9) 0.0023(7) 0.0123(7) 0.0030(8)
O6 0.0234(9) 0.0188(10) 0.0191(8) -0.0006(7) 0.0059(7) -0.0019(7)
O7 0.0383(12) 0.0323(12) 0.0881(16) 0.0260(11) 0.0369(11) 0.0042(10)
P1 0.0171(3) 0.0130(3) 0.0149(3) 0.0009(2) 0.0070(2) 0.0014(3)
Co1 0.02056(17) 0.01320(18) 0.01511(16) 0.00008(13) 0.00839(13) 0.00118(14)

loop_
_atom_type_symbol
_atom_type_description
_atom_type_scat_dispersion_real
_atom_type_scat_dispersion_imag
_atom_type_scat_source
C C 0.0033 0.0016 'International Tables Vol C Tables 4.2.6.8 and 6.1.1.4'
H H 0.0000 0.0000 'International Tables Vol C Tables 4.2.6.8 and 6.1.1.4'
N N 0.0061 0.0033 'International Tables Vol C Tables 4.2.6.8 and 6.1.1.4'
O O 0.0106 0.0060 'International Tables Vol C Tables 4.2.6.8 and 6.1.1.4'
P P 0.1023 0.0942 'International Tables Vol C Tables 4.2.6.8 and 6.1.1.4'
Co Co 0.3494 0.9721 'International Tables Vol C Tables 4.2.6.8 and 6.1.1.4'

loop_
_geom_angle_atom_site_label_1
_geom_angle_atom_site_label_2
_geom_angle_atom_site_label_3
_geom_angle
_geom_angle_site_symmetry_1
_geom_angle_site_symmetry_3
C6 C1 O4 118.3(2) . .
C6 C1 C2 122.8(2) . .
O4 C1 C2 118.8(2) . .
C3 C2 C1 117.1(2) . .
C3 C2 C7 122.9(2) . .
C1 C2 C7 119.9(2) . .
C2 C3 C4 121.5(2) . .
C2 C3 H3 119.3 . .
C4 C3 H3 119.3 . .
C5 C4 C3 119.9(2) . .
C5 C4 H4 120.1 . .
C3 C4 H4 120.1 . .
C4 C5 C6 121.3(2) . .
C4 C5 H5 119.3 . .
C6 C5 H5 119.3 . .
C1 C6 C5 117.3(2) . .
C1 C6 C10 122.2(2) . .
C5 C6 C10 120.5(2) . .
C2 C7 C9 114.3(2) . .
C2 C7 C8 109.5(2) . .
C9 C7 C8 110.0(2) . .
C2 C7 H7 107.6 . .
C9 C7 H7 107.6 . .
C8 C7 H7 107.6 . .
C7 C8 H8A 109.5 . .
C7 C8 H8B 109.5 . .
H8A C8 H8B 109.5 . .
C7 C8 H8C 109.5 . .
H8A C8 H8C 109.5 . .
H8B C8 H8C 109.5 . .
C7 C9 H9A 109.5 . .
C7 C9 H9B 109.5 . .
H9A C9 H9B 109.5 . .
C7 C9 H9C 109.5 . .
H9A C9 H9C 109.5 . .
H9B C9 H9C 109.5 . .
C6 C10 C11 110.56(18) . .
C6 C10 C12 112.0(2) . .
C11 C10 C12 110.3(2) . .
C6 C10 H10 108.0 . .
C11 C10 H10 108.0 . .
C12 C10 H10 108.0 . .
C10 C11 H11A 109.5 . .
C10 C11 H11B 109.5 . .
H11A C11 H11B 109.5 . .
C10 C11 H11C 109.5 . .
H11A C11 H11C 109.5 . .
H11B C11 H11C 109.5 . .
C10 C12 H12A 109.5 . .
C10 C12 H12B 109.5 . .
H12A C12 H12B 109.5 . .
C10 C12 H12C 109.5 . .
H12A C12 H12C 109.5 . .
H12B C12 H12C 109.5 . .
N1 C13 C14 122.7(2) . .
N1 C13 H13 118.6 . .
C14 C13 H13 118.6 . .
C15 C14 C13 119.7(2) . .
C15 C14 H14 120.1 . .
C13 C14 H14 120.1 . .
C14 C15 C21 119.1(2) . .
C14 C15 H15 120.5 . .
C21 C15 H15 120.5 . .
C17 C16 C21 120.9(2) . .
C17 C16 H16 119.5 . .
C21 C16 H16 119.5 . .
C16 C17 C23 122.0(2) . .
C16 C17 H17 119.0 . .
C23 C17 H17 119.0 . .
C19 C18 C23 119.7(2) . .
C19 C18 H18 120.2 . .
C23 C18 H18 120.2 . .
C18 C19 C20 119.1(2) . .
C18 C19 H19 120.4 . .
C20 C19 H19 120.4 . .
N2 C20 C19 123.3(2) . .
N2 C20 H20 118.4 . .
C19 C20 H20 118.4 . .
C15 C21 C22 117.6(2) . .
C15 C21 C16 123.5(2) . .
C22 C21 C16 118.9(2) . .
N1 C22 C21 123.0(2) . .
N1 C22 C24 116.7(2) . .
C21 C22 C24 120.27(19) . .
C18 C23 C24 117.3(2) . .
C18 C23 C17 124.6(2) . .
C24 C23 C17 118.1(2) . .
N2 C24 C23 122.9(2) . .
N2 C24 C22 117.27(19) . .
C23 C24 C22 119.8(2) . .
O5 C25 H25A 109.5 . .
O5 C25 H25B 109.5 . .
H25A C25 H25B 109.5 . .
O5 C25 H25C 109.5 . .
H25A C25 H25C 109.5 . .
H25B C25 H25C 109.5 . .
O6 C26 H26A 109.5 . .
O6 C26 H26B 109.5 . .
H26A C26 H26B 109.5 . .
O6 C26 H26C 109.5 . .
H26A C26 H26C 109.5 . .
H26B C26 H26C 109.5 . .
O7 C27 H27A 109.5 . .
O7 C27 H27B 109.5 . .
H27A C27 H27B 109.5 . .
O7 C27 H27C 109.5 . .
H27A C27 H27C 109.5 . .
H27B C27 H27C 109.5 . .
C13 N1 C22 117.87(19) . .
C13 N1 Co1 127.26(14) . .
C22 N1 Co1 114.86(15) . .
C20 N2 C24 117.69(19) . .
C20 N2 Co1 127.84(16) . .
C24 N2 Co1 114.44(14) . .
P1 O1 Co1 134.96(9) . .
P1 O2 Co1 133.76(9) 3_655 .
C1 O4 P1 122.91(12) . .
C25 O5 Co1 119.08(15) . .
C25 O5 H5W 108.12(19) . .
Co1 O5 H5W 98.94(11) . .
C26 O6 Co1 120.70(14) . .
C26 O6 H6W 106.68(18) . .
Co1 O6 H6W 100.95(12) . .
C27 O7 H7W 108.9(2) . .
O1 P1 O2 114.72(9) . 3_655
O1 P1 O3 111.94(9) . .
O2 P1 O3 112.78(8) 3_655 .
O1 P1 O4 103.88(8) . .
O2 P1 O4 106.45(8) 3_655 .
O3 P1 O4 106.12(8) . .
O1 Co1 O2 103.49(6) . .
O1 Co1 N1 165.51(6) . .
O2 Co1 N1 90.44(6) . .
O1 Co1 N2 89.63(6) . .
O2 Co1 N2 166.49(7) . .
N1 Co1 N2 76.73(7) . .
O1 Co1 O6 89.12(6) . .
O2 Co1 O6 86.15(6) . .
N1 Co1 O6 95.86(6) . .
N2 Co1 O6 90.93(6) . .
O1 Co1 O5 86.16(6) . .
O2 Co1 O5 89.72(6) . .
N1 Co1 O5 90.00(6) . .
N2 Co1 O5 94.41(6) . .
O6 Co1 O5 172.85(6) . .

loop_
_geom_bond_atom_site_label_1
_geom_bond_atom_site_label_2
_geom_bond_distance
_geom_bond_site_symmetry_2
C1 C6 1.385(3) .
C1 O4 1.400(3) .
C1 C2 1.404(3) .
C2 C3 1.382(3) .
C2 C7 1.508(3) .
C3 C4 1.384(3) .
C3 H3 0.9500 .
C4 C5 1.370(3) .
C4 H4 0.9500 .
C5 C6 1.397(3) .
C5 H5 0.9500 .
C6 C10 1.513(3) .
C7 C9 1.531(3) .
C7 C8 1.538(3) .
C7 H7 1.0000 .
C8 H8A 0.9800 .
C8 H8B 0.9800 .
C8 H8C 0.9800 .
C9 H9A 0.9800 .
C9 H9B 0.9800 .
C9 H9C 0.9800 .
C10 C11 1.523(3) .
C10 C12 1.529(3) .
C10 H10 1.0000 .
C11 H11A 0.9800 .
C11 H11B 0.9800 .
C11 H11C 0.9800 .
C12 H12A 0.9800 .
C12 H12B 0.9800 .
C12 H12C 0.9800 .
C13 N1 1.322(3) .
C13 C14 1.399(3) .
C13 H13 0.9500 .
C14 C15 1.372(3) .
C14 H14 0.9500 .
C15 C21 1.401(3) .
C15 H15 0.9500 .
C16 C17 1.342(4) .
C16 C21 1.434(3) .
C16 H16 0.9500 .
C17 C23 1.437(3) .
C17 H17 0.9500 .
C18 C19 1.369(3) .
C18 C23 1.393(3) .
C18 H18 0.9500 .
C19 C20 1.401(3) .
C19 H19 0.9500 .
C20 N2 1.322(3) .
C20 H20 0.9500 .
C21 C22 1.401(3) .
C22 N1 1.365(3) .
C22 C24 1.429(3) .
C23 C24 1.415(3) .
C24 N2 1.359(3) .
C25 O5 1.417(3) .
C25 H25A 0.9800 .
C25 H25B 0.9800 .
C25 H25C 0.9800 .
C26 O6 1.422(3) .
C26 H26A 0.9800 .
C26 H26B 0.9800 .
C26 H26C 0.9800 .
C27 O7 1.394(3) .
C27 H27A 0.9800 .
C27 H27B 0.9800 .
C27 H27C 0.9800 .
N1 Co1 2.1417(19) .
N2 Co1 2.1517(17) .
O1 P1 1.5025(15) .
O1 Co1 2.0024(15) .
O2 P1 1.5122(14) 3_655
O2 Co1 2.0139(14) .
O3 P1 1.5241(15) .
O4 P1 1.6263(15) .
O5 Co1 2.1990(15) .
O5 H5W 0.8214(15) .
O6 Co1 2.1809(15) .
O6 H6W 0.8221(14) .
O7 H7W 0.8409(17) .
P1 O2 1.5122(14) 3_655

loop_
_geom_torsion_atom_site_label_1
_geom_torsion_atom_site_label_2
_geom_torsion_atom_site_label_3
_geom_torsion_atom_site_label_4
_geom_torsion
_geom_torsion_site_symmetry_1
_geom_torsion_site_symmetry_4
C6 C1 C2 C3 4.6(3) . .
O4 C1 C2 C3 -178.69(18) . .
C6 C1 C2 C7 -171.7(2) . .
O4 C1 C2 C7 5.0(3) . .
C1 C2 C3 C4 -2.6(3) . .
C7 C2 C3 C4 173.6(2) . .
C2 C3 C4 C5 -0.3(3) . .
C3 C4 C5 C6 1.6(3) . .
O4 C1 C6 C5 179.81(17) . .
C2 C1 C6 C5 -3.5(3) . .
O4 C1 C6 C10 1.5(3) . .
C2 C1 C6 C10 178.20(19) . .
C4 C5 C6 C1 0.3(3) . .
C4 C5 C6 C10 178.6(2) . .
C3 C2 C7 C9 18.8(3) . .
C1 C2 C7 C9 -165.0(2) . .
C3 C2 C7 C8 -105.0(2) . .
C1 C2 C7 C8 71.1(3) . .
C1 C6 C10 C11 105.8(2) . .
C5 C6 C10 C11 -72.4(3) . .
C1 C6 C10 C12 -130.8(2) . .
C5 C6 C10 C12 51.0(3) . .
N1 C13 C14 C15 -0.1(4) . .
C13 C14 C15 C21 -0.4(3) . .
C21 C16 C17 C23 0.7(4) . .
C23 C18 C19 C20 0.2(4) . .
C18 C19 C20 N2 -0.3(4) . .
C14 C15 C21 C22 0.8(3) . .
C14 C15 C21 C16 -179.9(2) . .
C17 C16 C21 C15 -179.4(2) . .
C17 C16 C21 C22 -0.1(3) . .
C15 C21 C22 N1 -0.9(3) . .
C16 C21 C22 N1 179.8(2) . .
C15 C21 C22 C24 178.4(2) . .
C16 C21 C22 C24 -0.9(3) . .
C19 C18 C23 C24 0.2(3) . .
C19 C18 C23 C17 -179.9(2) . .
C16 C17 C23 C18 179.7(2) . .
C16 C17 C23 C24 -0.4(4) . .
C18 C23 C24 N2 -0.7(3) . .
C17 C23 C24 N2 179.4(2) . .
C18 C23 C24 C22 179.3(2) . .
C17 C23 C24 C22 -0.6(3) . .
N1 C22 C24 N2 0.6(3) . .
C21 C22 C24 N2 -178.8(2) . .
N1 C22 C24 C23 -179.41(19) . .
C21 C22 C24 C23 1.3(3) . .
C14 C13 N1 C22 0.0(3) . .
C14 C13 N1 Co1 -178.90(17) . .
C21 C22 N1 C13 0.5(3) . .
C24 C22 N1 C13 -178.8(2) . .
C21 C22 N1 Co1 179.51(17) . .
C24 C22 N1 Co1 0.2(2) . .
C19 C20 N2 C24 -0.1(3) . .
C19 C20 N2 Co1 -178.20(16) . .
C23 C24 N2 C20 0.6(3) . .
C22 C24 N2 C20 -179.37(19) . .
C23 C24 N2 Co1 178.93(16) . .
C22 C24 N2 Co1 -1.0(2) . .
C6 C1 O4 P1 -101.2(2) . .
C2 C1 O4 P1 82.0(2) . .
Co1 O1 P1 O2 95.88(13) . 3_655
Co1 O1 P1 O3 -34.29(15) . .
Co1 O1 P1 O4 -148.35(11) . .
C1 O4 P1 O1 -123.88(16) . .
C1 O4 P1 O2 -2.41(18) . 3_655
C1 O4 P1 O3 117.96(17) . .
P1 O1 Co1 O2 -44.56(13) . .
P1 O1 Co1 N1 119.2(3) . .
P1 O1 Co1 N2 138.68(12) . .
P1 O1 Co1 O6 -130.39(12) . .
P1 O1 Co1 O5 44.23(12) . .
P1 O2 Co1 O1 -41.91(14) 3_655 .
P1 O2 Co1 N1 142.11(13) 3_655 .
P1 O2 Co1 N2 124.1(2) 3_655 .
P1 O2 Co1 O6 46.26(13) 3_655 .
P1 O2 Co1 O5 -127.89(13) 3_655 .
C13 N1 Co1 O1 -161.6(2) . .
C22 N1 Co1 O1 19.5(4) . .
C13 N1 Co1 O2 2.64(19) . .
C22 N1 Co1 O2 -176.30(15) . .
C13 N1 Co1 N2 178.4(2) . .
C22 N1 Co1 N2 -0.56(14) . .
C13 N1 Co1 O6 88.81(19) . .
C22 N1 Co1 O6 -90.13(15) . .
C13 N1 Co1 O5 -87.08(19) . .
C22 N1 Co1 O5 93.97(15) . .
C20 N2 Co1 O1 3.91(18) . .
C24 N2 Co1 O1 -174.23(15) . .
C20 N2 Co1 O2 -162.5(2) . .
C24 N2 Co1 O2 19.4(4) . .
C20 N2 Co1 N1 179.0(2) . .
C24 N2 Co1 N1 0.85(14) . .
C20 N2 Co1 O6 -85.21(19) . .
C24 N2 Co1 O6 96.66(15) . .
C20 N2 Co1 O5 90.02(19) . .
C24 N2 Co1 O5 -88.11(15) . .
C26 O6 Co1 O1 -37.49(17) . .
C26 O6 Co1 O2 -141.08(17) . .
C26 O6 Co1 N1 128.87(17) . .
C26 O6 Co1 N2 52.12(17) . .
C26 O6 Co1 O5 -86.2(5) . .
C25 O5 Co1 O1 -142.30(17) . .
C25 O5 Co1 O2 -38.76(17) . .
C25 O5 Co1 N1 51.68(17) . .
C25 O5 Co1 N2 128.37(17) . .
C25 O5 Co1 O6 -93.5(5) . .
